data_4027366
loop_
_publ_author_name
'A. Stephen K. Hashmi'
'Maria Camila Blanco Jaimes'
'Andreas M. Schuster'
'Frank Rominger'

_publ_section_title
;
 From Propargylic Amides to Functionalized Oxazoles: Domino Gold
 Catalysis/Oxidation by Dioxygen
;
_journal_name_full 'Journal of Organic Chemistry'
_journal_page_first 6394
_journal_page_last 6408
_journal_paper_doi 10.1021/jo301288w
_journal_volume 77
_journal_year 2012
_chemical_formula_sum 'C14.5 H12 Cl N O3'
_chemical_formula_weight 283.70
_chemical_name_common 'in manuscript 7b'
_chemical_name_systematic
; 
 ? 
;
_space_group_IT_number 14
_symmetry_cell_setting monoclinic
_symmetry_space_group_name_Hall '-P 2ybc'
_symmetry_space_group_name_H-M 'P 1 21/c 1'
_atom_sites_solution_hydrogens geom
_atom_sites_solution_primary direct
_atom_sites_solution_secondary difmap
_audit_creation_method SHELXL-97
_cell_angle_alpha 90.00
_cell_angle_beta 109.576(2)
_cell_angle_gamma 90.00
_cell_formula_units_Z 8
_cell_length_a 13.1264(16)
_cell_length_b 20.830(3)
_cell_length_c 10.1064(12)
_cell_measurement_reflns_used 4130
_cell_measurement_temperature 200(2)
_cell_measurement_theta_max 25.81
_cell_measurement_theta_min 2.43
_cell_volume 2603.6(6)
_computing_cell_refinement 'Bruker SAINT'
_computing_data_collection 'Bruker APEX'
_computing_data_reduction 'Bruker SAINT'
_computing_molecular_graphics 'Bruker SHELXTL'
_computing_publication_material 'Bruker SHELXTL'
_computing_structure_refinement 'SHELXL-97 (Sheldrick, 2008)'
_computing_structure_solution 'SHELXS-97 (Sheldrick, 2008)'
_diffrn_ambient_temperature 200(2)
_diffrn_measured_fraction_theta_full 0.995
_diffrn_measured_fraction_theta_max 0.995
_diffrn_measurement_device_type 'Bruker APEX'
_diffrn_measurement_method '\w scans'
_diffrn_radiation_monochromator graphite
_diffrn_radiation_source 'fine-focus sealed tube'
_diffrn_radiation_type MoK\a
_diffrn_radiation_wavelength 0.71073
_diffrn_reflns_av_R_equivalents 0.0415
_diffrn_reflns_av_sigmaI/netI 0.0343
_diffrn_reflns_limit_h_max 16
_diffrn_reflns_limit_h_min -15
_diffrn_reflns_limit_k_max 25
_diffrn_reflns_limit_k_min -25
_diffrn_reflns_limit_l_max 12
_diffrn_reflns_limit_l_min -12
_diffrn_reflns_number 22041
_diffrn_reflns_theta_full 25.74
_diffrn_reflns_theta_max 25.74
_diffrn_reflns_theta_min 1.65
_exptl_absorpt_coefficient_mu 0.298
_exptl_absorpt_correction_T_max 0.9651
_exptl_absorpt_correction_T_min 0.9107
_exptl_absorpt_correction_type multi-scan
_exptl_absorpt_process_details
;
Sheldrick, G. M. (2008). <i>SADABS</i>. University of G\"ottingen, Germany.
;
_exptl_crystal_colour colourless
_exptl_crystal_density_diffrn 1.448
_exptl_crystal_description polyhedron
_exptl_crystal_F_000 1176
_exptl_crystal_size_max 0.32
_exptl_crystal_size_mid 0.20
_exptl_crystal_size_min 0.12
_refine_diff_density_max 0.593
_refine_diff_density_min -0.633
_refine_diff_density_rms 0.079
_refine_ls_extinction_method none
_refine_ls_goodness_of_fit_ref 1.050
_refine_ls_hydrogen_treatment mixed
_refine_ls_matrix_type full
_refine_ls_number_parameters 382
_refine_ls_number_reflns 4959
_refine_ls_number_restraints 19
_refine_ls_restrained_S_all 1.049
_refine_ls_R_factor_all 0.0999
_refine_ls_R_factor_gt 0.0760
_refine_ls_shift/su_max 0.000
_refine_ls_shift/su_mean 0.000
_refine_ls_structure_factor_coef Fsqd
_refine_ls_weighting_details 'calc w=1/[\s^2^(Fo^2^)+(0.1028P)^2^+2.8939P] where P=(Fo^2^+2Fc^2^)/3'
_refine_ls_weighting_scheme calc
_refine_ls_wR_factor_gt 0.1870
_refine_ls_wR_factor_ref 0.2035
_reflns_number_gt 3697
_reflns_number_total 4959
_reflns_threshold_expression >2sigma(I)
_cod_data_source_file jo301288w_si_002.cif
_cod_data_source_block cab2
_cod_original_cell_volume 2603.5(5)
_cod_original_formula_sum 'C14.50 H12 Cl N O3'
_cod_database_code 4027366

loop_
_symmetry_equiv_pos_as_xyz
'x, y, z'
'-x, y+1/2, -z+1/2'
'-x, -y, -z'
'x, -y-1/2, z-1/2'

loop_
_atom_site_label
_atom_site_type_symbol
_atom_site_fract_x
_atom_site_fract_y
_atom_site_fract_z
_atom_site_U_iso_or_equiv
_atom_site_adp_type
_atom_site_occupancy
_atom_site_symmetry_multiplicity
_atom_site_calc_flag
_atom_site_refinement_flags
_atom_site_disorder_assembly
_atom_site_disorder_group
C1_1 C 0.1196(2) 0.56953(14) 0.6359(3) 0.0257(6) Uani 1 1 d . . .
N2_1 N 0.1032(2) 0.62630(12) 0.6773(3) 0.0286(6) Uani 1 1 d . . .
O3_1 O 0.15930(16) 0.57029(9) 0.5286(2) 0.0267(5) Uani 1 1 d . . .
C4_1 C 0.1687(2) 0.63470(14) 0.5011(3) 0.0259(6) Uani 1 1 d . A .
C5_1 C 0.1346(2) 0.66816(14) 0.5916(3) 0.0278(7) Uani 1 1 d . . .
H5_1 H 0.1323 0.7137 0.5962 0.033 Uiso 1 1 calc R . .
C6_1 C 0.2156(2) 0.64977(15) 0.3905(3) 0.0315(7) Uani 1 1 d D . .
H6A_1 H 0.1719 0.6285 0.3021 0.038 Uiso 0.935(5) 1 calc PR A 1
H6B_1 H 0.2115 0.6967 0.3739 0.038 Uiso 0.935(5) 1 calc PR A 1
H6C_1 H 0.2217 0.6100 0.3401 0.038 Uiso 0.065(5) 1 calc PR A 2
H6D_1 H 0.1677 0.6800 0.3219 0.038 Uiso 0.065(5) 1 calc PR A 2
O7_1 O 0.32508(19) 0.62966(11) 0.4259(2) 0.0345(7) Uani 0.935(5) 1 d PD A 1
O8_1 O 0.3909(2) 0.67471(13) 0.5314(3) 0.0394(7) Uani 0.935(5) 1 d PD A 1
O7B_1 O 0.3207(16) 0.6781(13) 0.453(4) 0.042(11) Uiso 0.065(5) 1 d PD A 2
O8B_1 O 0.390(2) 0.6235(16) 0.515(4) 0.035(9) Uiso 0.065(5) 1 d PD A 2
H8_1 H 0.392(4) 0.654(2) 0.609(5) 0.068(14) Uiso 1 1 d . . .
C11_1 C 0.1001(2) 0.50718(14) 0.6883(3) 0.0268(7) Uani 1 1 d . . .
C12_1 C 0.1239(2) 0.45157(14) 0.6318(3) 0.0276(7) Uani 1 1 d . . .
H12_1 H 0.1531 0.4541 0.5576 0.033 Uiso 1 1 calc R . .
C13_1 C 0.1061(2) 0.39114(14) 0.6815(3) 0.0281(7) Uani 1 1 d . . .
C14_1 C 0.1308(3) 0.33324(15) 0.6258(3) 0.0347(7) Uani 1 1 d . . .
H14_1 H 0.1601 0.3348 0.5517 0.042 Uiso 1 1 calc R . .
C15_1 C 0.1132(3) 0.27510(16) 0.6768(4) 0.0403(8) Uani 1 1 d . . .
H15_1 H 0.1301 0.2366 0.6382 0.048 Uiso 1 1 calc R . .
C16_1 C 0.0701(3) 0.27234(16) 0.7866(4) 0.0428(9) Uani 1 1 d . . .
H16_1 H 0.0576 0.2318 0.8212 0.051 Uiso 1 1 calc R . .
C17_1 C 0.0460(3) 0.32643(16) 0.8436(4) 0.0395(8) Uani 1 1 d . . .
H17_1 H 0.0177 0.3235 0.9183 0.047 Uiso 1 1 calc R . .
C18_1 C 0.0628(3) 0.38780(15) 0.7928(3) 0.0328(7) Uani 1 1 d . . .
C19_1 C 0.0384(3) 0.44573(16) 0.8479(4) 0.0387(8) Uani 1 1 d . . .
H19_1 H 0.0086 0.4441 0.9215 0.046 Uiso 1 1 calc R . .
C20_1 C 0.0564(3) 0.50391(15) 0.7988(3) 0.0354(8) Uani 1 1 d . . .
H20_1 H 0.0397 0.5422 0.8384 0.042 Uiso 1 1 calc R . .
C1_2 C 0.3806(2) 0.57329(14) 0.8473(3) 0.0263(6) Uani 1 1 d . . .
N2_2 N 0.3959(2) 0.62750(12) 0.7933(3) 0.0290(6) Uani 1 1 d . . .
O3_2 O 0.34116(16) 0.58048(9) 0.9541(2) 0.0274(5) Uani 1 1 d . . .
C4_2 C 0.3316(2) 0.64594(14) 0.9677(3) 0.0273(7) Uani 1 1 d . A .
C5_2 C 0.3649(3) 0.67403(14) 0.8712(3) 0.0293(7) Uani 1 1 d . . .
H5_2 H 0.3670 0.7191 0.8575 0.035 Uiso 1 1 calc R . .
C6_2 C 0.2860(3) 0.66769(16) 1.0750(3) 0.0338(7) Uani 1 1 d D . .
H6A_2 H 0.3294 0.6495 1.1671 0.041 Uiso 0.935(5) 1 calc PR A 1
H6B_2 H 0.2913 0.7150 1.0824 0.041 Uiso 0.935(5) 1 calc PR A 1
H6C_2 H 0.2829 0.6313 1.1365 0.041 Uiso 0.065(5) 1 calc PR A 2
H6D_2 H 0.3326 0.7015 1.1339 0.041 Uiso 0.065(5) 1 calc PR A 2
O7_2 O 0.1751(2) 0.64906(12) 1.0435(2) 0.0374(7) Uani 0.935(5) 1 d PD A 1
O8_2 O 0.1117(2) 0.68974(12) 0.9274(3) 0.0390(7) Uani 0.935(5) 1 d PD A 1
O7B_2 O 0.1786(13) 0.6927(10) 1.007(3) 0.019(8) Uiso 0.065(5) 1 d PD A 2
O8B_2 O 0.1100(18) 0.6367(12) 0.956(3) 0.019(8) Uiso 0.065(5) 1 d PD A 2
H8_2 H 0.109(3) 0.6678(19) 0.856(4) 0.049(11) Uiso 1 1 d . . .
C11_2 C 0.3997(2) 0.50822(15) 0.8090(3) 0.0285(7) Uani 1 1 d . . .
C12_2 C 0.3753(2) 0.45667(15) 0.8768(3) 0.0295(7) Uani 1 1 d . . .
H12_2 H 0.3459 0.4637 0.9496 0.035 Uiso 1 1 calc R . .
C13_2 C 0.3930(2) 0.39343(14) 0.8408(3) 0.0304(7) Uani 1 1 d . . .
C14_2 C 0.3671(3) 0.33956(16) 0.9079(4) 0.0375(8) Uani 1 1 d . . .
H14_2 H 0.3387 0.3455 0.9820 0.045 Uiso 1 1 calc R . .
C15_2 C 0.3828(3) 0.27851(16) 0.8665(4) 0.0456(9) Uani 1 1 d . . .
H15_2 H 0.3639 0.2425 0.9110 0.055 Uiso 1 1 calc R . .
C16_2 C 0.4265(3) 0.26906(17) 0.7592(4) 0.0463(9) Uani 1 1 d . . .
H16_2 H 0.4378 0.2266 0.7325 0.056 Uiso 1 1 calc R . .
C17_2 C 0.4527(3) 0.31966(16) 0.6931(4) 0.0420(9) Uani 1 1 d . . .
H17_2 H 0.4822 0.3123 0.6205 0.050 Uiso 1 1 calc R . .
C18_2 C 0.4367(3) 0.38343(16) 0.7309(3) 0.0344(7) Uani 1 1 d . . .
C19_2 C 0.4622(3) 0.43756(16) 0.6638(4) 0.0396(8) Uani 1 1 d . . .
H19_2 H 0.4926 0.4314 0.5917 0.047 Uiso 1 1 calc R . .
C20_2 C 0.4441(3) 0.49846(16) 0.7002(3) 0.0352(7) Uani 1 1 d . . .
H20_2 H 0.4611 0.5342 0.6530 0.042 Uiso 1 1 calc R . .
C21 C 0.2492(5) 0.0336(2) 0.8198(5) 0.0803(15) Uani 1 1 d D . .
H21A H 0.3176 0.0215 0.8939 0.096 Uiso 1 1 calc R B 1
H21B H 0.1889 0.0169 0.8481 0.096 Uiso 1 1 calc R B 1
Cl11 Cl 0.2405(4) 0.11626(8) 0.8112(3) 0.1436(17) Uani 0.896(8) 1 d PD C 1
Cl12 Cl 0.24491(11) -0.00249(6) 0.66744(12) 0.0724(4) Uani 1 1 d D C .
Cl13 Cl 0.3035(17) 0.1152(10) 0.778(3) 0.105(8) Uiso 0.104(8) 1 d P C 2

loop_
_atom_site_aniso_label
_atom_site_aniso_U_11
_atom_site_aniso_U_22
_atom_site_aniso_U_33
_atom_site_aniso_U_23
_atom_site_aniso_U_13
_atom_site_aniso_U_12
C1_1 0.0258(16) 0.0300(16) 0.0202(14) 0.0009(12) 0.0061(12) -0.0031(12)
N2_1 0.0344(15) 0.0257(13) 0.0261(13) 0.0007(10) 0.0106(11) -0.0016(11)
O3_1 0.0339(12) 0.0235(10) 0.0239(10) -0.0005(8) 0.0114(9) -0.0032(9)
C4_1 0.0283(16) 0.0218(14) 0.0234(14) 0.0049(11) 0.0029(12) -0.0038(12)
C5_1 0.0318(17) 0.0232(15) 0.0279(15) 0.0014(12) 0.0091(13) -0.0036(12)
C6_1 0.0329(18) 0.0336(17) 0.0271(15) 0.0035(13) 0.0089(13) -0.0048(14)
O7_1 0.0372(15) 0.0375(15) 0.0323(13) -0.0070(10) 0.0162(11) -0.0049(11)
O8_1 0.0423(16) 0.0419(16) 0.0321(14) 0.0011(11) 0.0101(12) -0.0169(12)
C11_1 0.0254(16) 0.0284(16) 0.0245(15) 0.0000(12) 0.0056(12) -0.0029(12)
C12_1 0.0278(16) 0.0309(16) 0.0241(14) 0.0006(12) 0.0086(12) -0.0038(13)
C13_1 0.0232(16) 0.0306(16) 0.0257(15) 0.0015(12) 0.0020(12) -0.0035(12)
C14_1 0.0343(18) 0.0339(17) 0.0319(17) -0.0014(13) 0.0055(14) -0.0030(14)
C15_1 0.039(2) 0.0282(17) 0.046(2) 0.0007(14) 0.0030(16) -0.0039(14)
C16_1 0.041(2) 0.0320(18) 0.046(2) 0.0127(15) 0.0031(16) -0.0089(15)
C17_1 0.039(2) 0.0394(19) 0.0396(19) 0.0113(15) 0.0125(15) -0.0055(15)
C18_1 0.0298(17) 0.0344(17) 0.0316(17) 0.0056(13) 0.0069(13) -0.0048(13)
C19_1 0.047(2) 0.0399(19) 0.0372(18) 0.0042(15) 0.0250(16) -0.0040(16)
C20_1 0.045(2) 0.0309(17) 0.0345(17) -0.0016(14) 0.0195(15) -0.0008(15)
C1_2 0.0249(16) 0.0329(16) 0.0217(14) -0.0019(12) 0.0085(12) 0.0010(12)
N2_2 0.0299(14) 0.0287(14) 0.0283(13) -0.0029(11) 0.0097(11) 0.0007(11)
O3_2 0.0337(12) 0.0245(11) 0.0244(10) -0.0021(8) 0.0103(9) 0.0030(9)
C4_2 0.0272(16) 0.0247(15) 0.0264(15) -0.0046(12) 0.0043(12) 0.0029(12)
C5_2 0.0357(18) 0.0209(14) 0.0304(16) -0.0029(12) 0.0099(13) 0.0033(13)
C6_2 0.0372(19) 0.0359(18) 0.0278(16) -0.0050(13) 0.0101(14) 0.0059(14)
O7_2 0.0390(16) 0.0444(16) 0.0311(13) 0.0073(11) 0.0148(11) 0.0100(12)
O8_2 0.0456(17) 0.0367(15) 0.0317(14) -0.0057(11) 0.0090(12) 0.0154(11)
C11_2 0.0244(16) 0.0311(16) 0.0270(15) -0.0038(12) 0.0047(12) 0.0019(12)
C12_2 0.0248(16) 0.0366(17) 0.0247(15) -0.0041(13) 0.0053(12) 0.0027(13)
C13_2 0.0258(16) 0.0290(16) 0.0297(16) -0.0025(12) 0.0005(13) 0.0026(13)
C14_2 0.0362(19) 0.0345(18) 0.0375(18) 0.0027(14) 0.0066(15) 0.0022(15)
C15_2 0.045(2) 0.0294(18) 0.048(2) 0.0054(15) -0.0031(17) 0.0000(16)
C16_2 0.044(2) 0.0317(19) 0.050(2) -0.0081(16) -0.0013(17) 0.0076(16)
C17_2 0.040(2) 0.0371(19) 0.043(2) -0.0122(15) 0.0058(16) 0.0082(15)
C18_2 0.0280(17) 0.0357(18) 0.0344(17) -0.0077(14) 0.0036(13) 0.0044(14)
C19_2 0.045(2) 0.0415(19) 0.0369(18) -0.0059(15) 0.0204(16) 0.0067(16)
C20_2 0.0394(19) 0.0346(17) 0.0355(18) -0.0043(14) 0.0176(15) 0.0025(14)
C21 0.117(4) 0.072(3) 0.051(3) -0.009(2) 0.026(3) -0.004(3)
Cl11 0.282(4) 0.0399(9) 0.1333(18) -0.0136(9) 0.102(2) 0.0064(13)
Cl12 0.0991(10) 0.0642(7) 0.0597(7) -0.0107(5) 0.0342(7) -0.0004(6)

loop_
_atom_type_symbol
_atom_type_description
_atom_type_scat_dispersion_real
_atom_type_scat_dispersion_imag
_atom_type_scat_source
C C 0.0033 0.0016 'International Tables Vol C Tables 4.2.6.8 and 6.1.1.4'
H H 0.0000 0.0000 'International Tables Vol C Tables 4.2.6.8 and 6.1.1.4'
N N 0.0061 0.0033 'International Tables Vol C Tables 4.2.6.8 and 6.1.1.4'
O O 0.0106 0.0060 'International Tables Vol C Tables 4.2.6.8 and 6.1.1.4'
Cl Cl 0.1484 0.1585 'International Tables Vol C Tables 4.2.6.8 and 6.1.1.4'

loop_
_geom_angle_atom_site_label_1
_geom_angle_atom_site_label_2
_geom_angle_atom_site_label_3
_geom_angle
N2_1 C1_1 O3_1 113.5(2)
N2_1 C1_1 C11_1 128.8(3)
O3_1 C1_1 C11_1 117.7(2)
C1_1 N2_1 C5_1 104.8(2)
C1_1 O3_1 C4_1 104.9(2)
C5_1 C4_1 O3_1 107.1(2)
C5_1 C4_1 C6_1 136.4(3)
O3_1 C4_1 C6_1 116.5(3)
C4_1 C5_1 N2_1 109.7(3)
C4_1 C5_1 H5_1 125.2
N2_1 C5_1 H5_1 125.2
O7_1 C6_1 O7B_1 43.1(12)
O7_1 C6_1 C4_1 112.9(2)
O7B_1 C6_1 C4_1 109.7(16)
O7_1 C6_1 H6A_1 109.0
O7B_1 C6_1 H6A_1 139.4
C4_1 C6_1 H6A_1 109.0
O7_1 C6_1 H6B_1 109.0
O7B_1 C6_1 H6B_1 70.1
C4_1 C6_1 H6B_1 109.0
H6A_1 C6_1 H6B_1 107.8
O7_1 C6_1 H6C_1 68.5
O7B_1 C6_1 H6C_1 109.7
C4_1 C6_1 H6C_1 109.7
H6A_1 C6_1 H6C_1 44.2
H6B_1 C6_1 H6C_1 138.4
O7_1 C6_1 H6D_1 135.5
O7B_1 C6_1 H6D_1 109.7
C4_1 C6_1 H6D_1 109.7
H6A_1 C6_1 H6D_1 67.1
H6B_1 C6_1 H6D_1 43.0
H6C_1 C6_1 H6D_1 108.2
C6_1 O7_1 O8_1 107.1(2)
O7_1 O8_1 H8_1 99(3)
C6_1 O7B_1 O8B_1 103.7(18)
O7B_1 O8B_1 H8_1 76(3)
C12_1 C11_1 C20_1 119.8(3)
C12_1 C11_1 C1_1 120.5(3)
C20_1 C11_1 C1_1 119.8(3)
C11_1 C12_1 C13_1 121.2(3)
C11_1 C12_1 H12_1 119.4
C13_1 C12_1 H12_1 119.4
C12_1 C13_1 C14_1 122.3(3)
C12_1 C13_1 C18_1 119.1(3)
C14_1 C13_1 C18_1 118.6(3)
C15_1 C14_1 C13_1 121.1(3)
C15_1 C14_1 H14_1 119.5
C13_1 C14_1 H14_1 119.5
C14_1 C15_1 C16_1 119.9(3)
C14_1 C15_1 H15_1 120.1
C16_1 C15_1 H15_1 120.1
C17_1 C16_1 C15_1 121.1(3)
C17_1 C16_1 H16_1 119.5
C15_1 C16_1 H16_1 119.5
C16_1 C17_1 C18_1 120.7(3)
C16_1 C17_1 H17_1 119.7
C18_1 C17_1 H17_1 119.7
C19_1 C18_1 C13_1 118.3(3)
C19_1 C18_1 C17_1 123.0(3)
C13_1 C18_1 C17_1 118.7(3)
C20_1 C19_1 C18_1 121.9(3)
C20_1 C19_1 H19_1 119.0
C18_1 C19_1 H19_1 119.0
C19_1 C20_1 C11_1 119.7(3)
C19_1 C20_1 H20_1 120.1
C11_1 C20_1 H20_1 120.1
N2_2 C1_2 O3_2 113.2(3)
N2_2 C1_2 C11_2 129.4(3)
O3_2 C1_2 C11_2 117.5(3)
C1_2 N2_2 C5_2 104.6(2)
C1_2 O3_2 C4_2 105.1(2)
C5_2 C4_2 O3_2 107.4(3)
C5_2 C4_2 C6_2 135.9(3)
O3_2 C4_2 C6_2 116.7(3)
C4_2 C5_2 N2_2 109.8(3)
C4_2 C5_2 H5_2 125.1
N2_2 C5_2 H5_2 125.1
O7_2 C6_2 O7B_2 40.2(10)
O7_2 C6_2 C4_2 112.7(3)
O7B_2 C6_2 C4_2 109.4(11)
O7_2 C6_2 H6A_2 109.0
O7B_2 C6_2 H6A_2 138.6
C4_2 C6_2 H6A_2 109.0
O7_2 C6_2 H6B_2 109.0
O7B_2 C6_2 H6B_2 73.1
C4_2 C6_2 H6B_2 109.0
H6A_2 C6_2 H6B_2 107.8
O7_2 C6_2 H6C_2 71.4
O7B_2 C6_2 H6C_2 109.8
C4_2 C6_2 H6C_2 109.8
H6A_2 C6_2 H6C_2 41.2
H6B_2 C6_2 H6C_2 137.0
O7_2 C6_2 H6D_2 134.6
O7B_2 C6_2 H6D_2 109.8
C4_2 C6_2 H6D_2 109.8
H6A_2 C6_2 H6D_2 70.2
H6B_2 C6_2 H6D_2 39.9
H6C_2 C6_2 H6D_2 108.2
C6_2 O7_2 O8_2 106.5(2)
O7_2 O8_2 H8_2 103(3)
C6_2 O7B_2 O8B_2 105.5(16)
O7B_2 O8B_2 H8_2 72(2)
C12_2 C11_2 C20_2 120.1(3)
C12_2 C11_2 C1_2 120.6(3)
C20_2 C11_2 C1_2 119.4(3)
C11_2 C12_2 C13_2 121.3(3)
C11_2 C12_2 H12_2 119.4
C13_2 C12_2 H12_2 119.4
C12_2 C13_2 C14_2 122.3(3)
C12_2 C13_2 C18_2 118.8(3)
C14_2 C13_2 C18_2 118.9(3)
C15_2 C14_2 C13_2 120.3(3)
C15_2 C14_2 H14_2 119.9
C13_2 C14_2 H14_2 119.9
C14_2 C15_2 C16_2 120.5(3)
C14_2 C15_2 H15_2 119.7
C16_2 C15_2 H15_2 119.7
C17_2 C16_2 C15_2 120.7(3)
C17_2 C16_2 H16_2 119.6
C15_2 C16_2 H16_2 119.6
C16_2 C17_2 C18_2 120.8(3)
C16_2 C17_2 H17_2 119.6
C18_2 C17_2 H17_2 119.6
C19_2 C18_2 C17_2 122.6(3)
C19_2 C18_2 C13_2 118.6(3)
C17_2 C18_2 C13_2 118.8(3)
C20_2 C19_2 C18_2 121.5(3)
C20_2 C19_2 H19_2 119.2
C18_2 C19_2 H19_2 119.2
C19_2 C20_2 C11_2 119.7(3)
C19_2 C20_2 H20_2 120.2
C11_2 C20_2 H20_2 120.2
Cl12 C21 Cl11 114.5(3)
Cl12 C21 Cl13 95.3(9)
Cl11 C21 Cl13 30.7(7)
Cl12 C21 H21A 108.6
Cl11 C21 H21A 108.6
Cl13 C21 H21A 94.7
Cl12 C21 H21B 108.6
Cl11 C21 H21B 108.6
Cl13 C21 H21B 139.2
H21A C21 H21B 107.6

loop_
_geom_bond_atom_site_label_1
_geom_bond_atom_site_label_2
_geom_bond_distance
C1_1 N2_1 1.296(4)
C1_1 O3_1 1.351(3)
C1_1 C11_1 1.458(4)
N2_1 C5_1 1.386(4)
O3_1 C4_1 1.384(3)
C4_1 C5_1 1.341(4)
C4_1 C6_1 1.478(4)
C5_1 H5_1 0.9500
C6_1 O7_1 1.423(4)
C6_1 O7B_1 1.438(17)
C6_1 H6A_1 0.9900
C6_1 H6B_1 0.9900
C6_1 H6C_1 0.9900
C6_1 H6D_1 0.9900
O7_1 O8_1 1.465(3)
O8_1 H8_1 0.89(5)
O7B_1 O8B_1 1.460(17)
O8B_1 H8_1 1.13(5)
C11_1 C12_1 1.374(4)
C11_1 C20_1 1.417(4)
C12_1 C13_1 1.404(4)
C12_1 H12_1 0.9500
C13_1 C14_1 1.414(4)
C13_1 C18_1 1.422(5)
C14_1 C15_1 1.366(5)
C14_1 H14_1 0.9500
C15_1 C16_1 1.406(5)
C15_1 H15_1 0.9500
C16_1 C17_1 1.350(5)
C16_1 H16_1 0.9500
C17_1 C18_1 1.422(4)
C17_1 H17_1 0.9500
C18_1 C19_1 1.410(5)
C19_1 C20_1 1.360(4)
C19_1 H19_1 0.9500
C20_1 H20_1 0.9500
C1_2 N2_2 1.298(4)
C1_2 O3_2 1.353(3)
C1_2 C11_2 1.454(4)
N2_2 C5_2 1.393(4)
O3_2 C4_2 1.380(3)
C4_2 C5_2 1.330(4)
C4_2 C6_2 1.475(4)
C5_2 H5_2 0.9500
C6_2 O7_2 1.436(4)
C6_2 O7B_2 1.443(16)
C6_2 H6A_2 0.9900
C6_2 H6B_2 0.9900
C6_2 H6C_2 0.9900
C6_2 H6D_2 0.9900
O7_2 O8_2 1.461(3)
O8_2 H8_2 0.84(4)
O7B_2 O8B_2 1.457(16)
O8B_2 H8_2 1.20(5)
C11_2 C12_2 1.368(4)
C11_2 C20_2 1.422(4)
C12_2 C13_2 1.406(4)
C12_2 H12_2 0.9500
C13_2 C14_2 1.410(5)
C13_2 C18_2 1.427(5)
C14_2 C15_2 1.376(5)
C14_2 H14_2 0.9500
C15_2 C16_2 1.399(6)
C15_2 H15_2 0.9500
C16_2 C17_2 1.353(5)
C16_2 H16_2 0.9500
C17_2 C18_2 1.417(4)
C17_2 H17_2 0.9500
C18_2 C19_2 1.412(5)
C19_2 C20_2 1.363(5)
C19_2 H19_2 0.9500
C20_2 H20_2 0.9500
C21 Cl12 1.697(4)
C21 Cl11 1.726(5)
C21 Cl13 1.95(2)
C21 H21A 0.9900
C21 H21B 0.9900

loop_
_geom_torsion_atom_site_label_1
_geom_torsion_atom_site_label_2
_geom_torsion_atom_site_label_3
_geom_torsion_atom_site_label_4
_geom_torsion
O3_1 C1_1 N2_1 C5_1 -0.2(3)
C11_1 C1_1 N2_1 C5_1 -179.6(3)
N2_1 C1_1 O3_1 C4_1 0.2(3)
C11_1 C1_1 O3_1 C4_1 179.6(2)
C1_1 O3_1 C4_1 C5_1 -0.1(3)
C1_1 O3_1 C4_1 C6_1 177.4(2)
O3_1 C4_1 C5_1 N2_1 0.0(3)
C6_1 C4_1 C5_1 N2_1 -176.7(3)
C1_1 N2_1 C5_1 C4_1 0.1(3)
C5_1 C4_1 C6_1 O7_1 112.2(4)
O3_1 C4_1 C6_1 O7_1 -64.3(3)
C5_1 C4_1 C6_1 O7B_1 65.9(13)
O3_1 C4_1 C6_1 O7B_1 -110.6(12)
O7B_1 C6_1 O7_1 O8_1 20(2)
C4_1 C6_1 O7_1 O8_1 -74.5(3)
O7_1 C6_1 O7B_1 O8B_1 -26.5(17)
C4_1 C6_1 O7B_1 O8B_1 76(3)
N2_1 C1_1 C11_1 C12_1 -179.2(3)
O3_1 C1_1 C11_1 C12_1 1.5(4)
N2_1 C1_1 C11_1 C20_1 0.7(5)
O3_1 C1_1 C11_1 C20_1 -178.7(3)
C20_1 C11_1 C12_1 C13_1 -0.2(4)
C1_1 C11_1 C12_1 C13_1 179.7(3)
C11_1 C12_1 C13_1 C14_1 -179.5(3)
C11_1 C12_1 C13_1 C18_1 -0.1(4)
C12_1 C13_1 C14_1 C15_1 179.6(3)
C18_1 C13_1 C14_1 C15_1 0.2(5)
C13_1 C14_1 C15_1 C16_1 -0.1(5)
C14_1 C15_1 C16_1 C17_1 -0.4(5)
C15_1 C16_1 C17_1 C18_1 0.7(5)
C12_1 C13_1 C18_1 C19_1 0.6(5)
C14_1 C13_1 C18_1 C19_1 180.0(3)
C12_1 C13_1 C18_1 C17_1 -179.3(3)
C14_1 C13_1 C18_1 C17_1 0.0(4)
C16_1 C17_1 C18_1 C19_1 179.6(3)
C16_1 C17_1 C18_1 C13_1 -0.5(5)
C13_1 C18_1 C19_1 C20_1 -0.8(5)
C17_1 C18_1 C19_1 C20_1 179.2(3)
C18_1 C19_1 C20_1 C11_1 0.5(5)
C12_1 C11_1 C20_1 C19_1 0.0(5)
C1_1 C11_1 C20_1 C19_1 -179.8(3)
O3_2 C1_2 N2_2 C5_2 0.4(3)
C11_2 C1_2 N2_2 C5_2 -179.6(3)
N2_2 C1_2 O3_2 C4_2 -0.3(3)
C11_2 C1_2 O3_2 C4_2 179.8(2)
C1_2 O3_2 C4_2 C5_2 0.0(3)
C1_2 O3_2 C4_2 C6_2 177.8(3)
O3_2 C4_2 C5_2 N2_2 0.2(3)
C6_2 C4_2 C5_2 N2_2 -176.9(3)
C1_2 N2_2 C5_2 C4_2 -0.4(3)
C5_2 C4_2 C6_2 O7_2 111.6(4)
O3_2 C4_2 C6_2 O7_2 -65.3(3)
C5_2 C4_2 C6_2 O7B_2 68.5(11)
O3_2 C4_2 C6_2 O7B_2 -108.4(10)
O7B_2 C6_2 O7_2 O8_2 20.7(17)
C4_2 C6_2 O7_2 O8_2 -72.9(3)
O7_2 C6_2 O7B_2 O8B_2 -27.6(13)
C4_2 C6_2 O7B_2 O8B_2 75(2)
N2_2 C1_2 C11_2 C12_2 -178.2(3)
O3_2 C1_2 C11_2 C12_2 1.8(4)
N2_2 C1_2 C11_2 C20_2 1.9(5)
O3_2 C1_2 C11_2 C20_2 -178.1(3)
C20_2 C11_2 C12_2 C13_2 -0.2(4)
C1_2 C11_2 C12_2 C13_2 179.8(3)
C11_2 C12_2 C13_2 C14_2 -179.1(3)
C11_2 C12_2 C13_2 C18_2 -0.3(4)
C12_2 C13_2 C14_2 C15_2 178.1(3)
C18_2 C13_2 C14_2 C15_2 -0.7(5)
C13_2 C14_2 C15_2 C16_2 1.2(5)
C14_2 C15_2 C16_2 C17_2 -0.8(5)
C15_2 C16_2 C17_2 C18_2 0.1(5)
C16_2 C17_2 C18_2 C19_2 -179.4(3)
C16_2 C17_2 C18_2 C13_2 0.4(5)
C12_2 C13_2 C18_2 C19_2 0.9(4)
C14_2 C13_2 C18_2 C19_2 179.8(3)
C12_2 C13_2 C18_2 C17_2 -178.9(3)
C14_2 C13_2 C18_2 C17_2 0.0(5)
C17_2 C18_2 C19_2 C20_2 178.7(3)
C13_2 C18_2 C19_2 C20_2 -1.1(5)
C18_2 C19_2 C20_2 C11_2 0.7(5)
C12_2 C11_2 C20_2 C19_2 0.0(5)
C1_2 C11_2 C20_2 C19_2 180.0(3)
